data_4311226
loop_
_publ_author_name
'Bernhard Bauer-Siebenlist'
'Franc Meyer'
'Etelka Farkas'
'Denis Vidovic'
'Jose Antonio Cuesta-Seijo'
'Regine Herbst-Irmer'
'Hans Pritzkow'

_publ_contact_author_address
; Institut f\"ur Anorganische Chemie
  Georg August Universit\"at G\"ottingen
  Tammannstra\&se 4
  D-37077 G\"ottingen
  Germany
;
_publ_contact_author_email franc.meyer@chemie.uni-goettingen.de
_publ_contact_author_fax 49(551)393063
_publ_contact_author_name 'Prof. Dr. Franc Meyer'
_publ_contact_author_phone 49(551)393012
_publ_section_title
;
 Correlation of Structure and Function in Oligonuclear Zinc(II) Model
 Phosphatases
;
_journal_name_full 'Inorganic Chemistry'
_journal_page_first 4189
_journal_page_last 4202
_journal_paper_doi 10.1021/ic035491d
_journal_volume 43
_journal_year 2004
_chemical_formula_moiety 'C30 H66 N8 O2 Zn2 2+, 2( Cl O4 -), C H4 O'
_chemical_formula_sum 'C31 H70 Cl2 N8 O11 Zn2'
_chemical_formula_weight 932.59
_chemical_name_systematic
;
 ?
;
_space_group_IT_number 61
_symmetry_cell_setting orthorhombic
_symmetry_space_group_name_Hall '-P 2ac 2ab'
_symmetry_space_group_name_H-M 'P b c a'
_atom_sites_solution_hydrogens mixed
_atom_sites_solution_primary direct
_atom_sites_solution_secondary difmap
_audit_creation_method SHELXL-97
_cell_angle_alpha 90.00
_cell_angle_beta 90.00
_cell_angle_gamma 90.00
_cell_formula_units_Z 16
_cell_length_a 19.1705(10)
_cell_length_b 18.2978(10)
_cell_length_c 48.448(3)
_cell_measurement_reflns_used 103779
_cell_measurement_temperature 173(2)
_cell_measurement_theta_max 26.37
_cell_measurement_theta_min 1.35
_cell_volume 16994.5(17)
_computing_cell_refinement 'Bruker SAINT'
_computing_data_collection 'Bruker SMART'
_computing_data_reduction 'Bruker SAINT'
_computing_molecular_graphics 'WinRayGL (Soltek, 2000)'
_computing_publication_material 'SHELXL-97 (Sheldrick, 1997)'
_computing_structure_refinement 'SHELXL-97 (Sheldrick, 1997)'
_computing_structure_solution 'SHELXS-97 (Sheldrick, 1990)'
_diffrn_ambient_temperature 173(2)
_diffrn_measured_fraction_theta_full 1.000
_diffrn_measured_fraction_theta_max 1.000
_diffrn_measurement_device_type 'CCD area detector'
_diffrn_measurement_method \w
_diffrn_radiation_monochromator graphite
_diffrn_radiation_source 'fine-focus sealed tube'
_diffrn_radiation_type MoK\a
_diffrn_radiation_wavelength 0.71073
_diffrn_reflns_av_R_equivalents 0.0604
_diffrn_reflns_av_sigmaI/netI 0.0359
_diffrn_reflns_limit_h_max 23
_diffrn_reflns_limit_h_min 0
_diffrn_reflns_limit_k_max 22
_diffrn_reflns_limit_k_min 0
_diffrn_reflns_limit_l_max 60
_diffrn_reflns_limit_l_min 0
_diffrn_reflns_number 103779
_diffrn_reflns_theta_full 26.37
_diffrn_reflns_theta_max 26.37
_diffrn_reflns_theta_min 1.35
_exptl_absorpt_coefficient_mu 1.317
_exptl_absorpt_correction_T_max 0.7428
_exptl_absorpt_correction_T_min 0.5506
_exptl_absorpt_correction_type multi-scan
_exptl_absorpt_process_details 'SADABS (Sheldrick, 1996)'
_exptl_crystal_colour colorless
_exptl_crystal_density_diffrn 1.458
_exptl_crystal_density_method 'not measured'
_exptl_crystal_description prism
_exptl_crystal_F_000 7904
_exptl_crystal_size_max 0.40
_exptl_crystal_size_mid 0.30
_exptl_crystal_size_min 0.24
_refine_diff_density_max 0.821
_refine_diff_density_min -0.582
_refine_diff_density_rms 0.081
_refine_ls_extinction_method none
_refine_ls_goodness_of_fit_ref 1.040
_refine_ls_hydrogen_treatment mixed
_refine_ls_matrix_type full
_refine_ls_number_parameters 1552
_refine_ls_number_reflns 17372
_refine_ls_number_restraints 68
_refine_ls_restrained_S_all 1.039
_refine_ls_R_factor_all 0.0680
_refine_ls_R_factor_gt 0.0472
_refine_ls_shift/su_max 0.012
_refine_ls_shift/su_mean 0.000
_refine_ls_structure_factor_coef Fsqd
_refine_ls_weighting_details 'calc w=1/[\s^2^(Fo^2^)+(0.0408P)^2^+37.1063P] where P=(Fo^2^+2Fc^2^)/3'
_refine_ls_weighting_scheme calc
_refine_ls_wR_factor_gt 0.1035
_refine_ls_wR_factor_ref 0.1130
_reflns_number_gt 13362
_reflns_number_total 17372
_reflns_threshold_expression >2sigma(I)
_cod_data_source_file ic035491dsi20031229_084522_2.cif
_cod_data_source_block 2b
_cod_depositor_comments
;
The following automatic conversions were performed:
'_symmetry_cell_setting' value 'Orthorhombic' changed to 'orthorhombic'
according to '/home/saulius/struct/CIF-dictionaries/cif_core.dic'
dictionary named 'cif_core.dic' version 2.4.1 from 2010-06-29.

Automatic conversion script
Id: cif_fix_enum 1527 2010-12-29 10:47:43Z saulius 

The following automatic conversions were performed:

'_atom_sites_solution_hydrogens' value 'difmap and geom' was changed
to 'mixed'.

Automatic conversion script
Id: cif_fix_values 6452 2018-10-05 10:23:21Z andrius 
;
_cod_original_cell_volume 16994.5(16)
_cod_database_code 4311226

loop_
_symmetry_equiv_pos_as_xyz
'x, y, z'
'-x+1/2, -y, z+1/2'
'-x, y+1/2, -z+1/2'
'x+1/2, -y+1/2, -z'
'-x, -y, -z'
'x-1/2, y, -z-1/2'
'x, -y-1/2, z-1/2'
'-x-1/2, y-1/2, z'

loop_
_atom_site_label
_atom_site_type_symbol
_atom_site_fract_x
_atom_site_fract_y
_atom_site_fract_z
_atom_site_U_iso_or_equiv
_atom_site_adp_type
_atom_site_occupancy
_atom_site_symmetry_multiplicity
_atom_site_calc_flag
_atom_site_refinement_flags
_atom_site_disorder_assembly
_atom_site_disorder_group
C17B C 0.7454(5) 0.3581(4) 0.30595(17) 0.040(2) Uani 0.619(6) 1 d PD A 1
H17A H 0.7009 0.3306 0.3064 0.061(17) Uiso 0.619(6) 1 calc PR A 1
H17B H 0.7832 0.3235 0.3107 0.061(17) Uiso 0.619(6) 1 calc PR A 1
N6B N 0.7428(4) 0.4159(4) 0.32746(16) 0.0301(18) Uani 0.619(6) 1 d PD A 1
C20B C 0.8116(5) 0.4278(5) 0.34066(19) 0.037(2) Uani 0.619(6) 1 d PD A 1
H20A H 0.8341 0.3800 0.3442 0.042(7) Uiso 0.619(6) 1 calc PR A 1
H20B H 0.8049 0.4525 0.3587 0.042(7) Uiso 0.619(6) 1 calc PR A 1
C21B C 0.8579(3) 0.4730(3) 0.32299(14) 0.0368(16) Uani 0.619(6) 1 d PD A 1
H21A H 0.8657 0.4479 0.3052 0.042(7) Uiso 0.619(6) 1 calc PR A 1
H21B H 0.9037 0.4791 0.3322 0.042(7) Uiso 0.619(6) 1 calc PR A 1
N7B N 0.8262(4) 0.5467(3) 0.31784(14) 0.0262(16) Uani 0.619(6) 1 d PD A 1
C26B C 0.8589(4) 0.5786(4) 0.29274(14) 0.0318(16) Uani 0.619(6) 1 d PD A 1
H26A H 0.8342 0.6247 0.2883 0.042(7) Uiso 0.619(6) 1 calc PR A 1
H26B H 0.8508 0.5445 0.2772 0.042(7) Uiso 0.619(6) 1 calc PR A 1
C27B C 0.9363(3) 0.5950(5) 0.29396(15) 0.051(2) Uani 0.619(6) 1 d PD A 1
H27A H 0.9448 0.6338 0.3075 0.066(9) Uiso 0.619(6) 1 calc PR A 1
H27B H 0.9524 0.6110 0.2757 0.066(9) Uiso 0.619(6) 1 calc PR A 1
H27C H 0.9617 0.5508 0.2994 0.066(9) Uiso 0.619(6) 1 calc PR A 1
C28B C 0.8355(8) 0.5924(5) 0.3426(3) 0.037(3) Uani 0.619(6) 1 d PD A 1
H28A H 0.8859 0.5943 0.3471 0.045(14) Uiso 0.619(6) 1 calc PR A 1
H28B H 0.8114 0.5685 0.3583 0.045(14) Uiso 0.619(6) 1 calc PR A 1
C29B C 0.8087(4) 0.6693(4) 0.33997(14) 0.0471(19) Uani 0.619(6) 1 d PD A 1
H29A H 0.8150 0.6951 0.3575 0.066(9) Uiso 0.619(6) 1 calc PR A 1
H29B H 0.7590 0.6683 0.3352 0.066(9) Uiso 0.619(6) 1 calc PR A 1
H29C H 0.8346 0.6948 0.3254 0.066(9) Uiso 0.619(6) 1 calc PR A 1
O21B O 0.5470(15) 0.6831(10) 0.2258(4) 0.163(10) Uiso 0.334(14) 1 d PD B 1
C17A C 0.7115(8) 0.3440(7) 0.2980(2) 0.040(3) Uani 0.381(6) 1 d PD A 2
H17C H 0.6619 0.3409 0.2924 0.061(17) Uiso 0.381(6) 1 calc PR A 2
H17D H 0.7297 0.2946 0.3022 0.061(17) Uiso 0.381(6) 1 calc PR A 2
N6A N 0.7228(6) 0.3963(7) 0.3209(2) 0.031(3) Uani 0.381(6) 1 d PD A 2
C20A C 0.7929(7) 0.3888(6) 0.3333(3) 0.055(4) Uani 0.381(6) 1 d PD A 2
H20C H 0.8263 0.3720 0.3191 0.042(7) Uiso 0.381(6) 1 calc PR A 2
H20D H 0.7914 0.3517 0.3482 0.042(7) Uiso 0.381(6) 1 calc PR A 2
C21A C 0.8169(9) 0.4602(8) 0.3450(3) 0.063(6) Uani 0.381(6) 1 d PD A 2
H21C H 0.7863 0.4745 0.3605 0.042(7) Uiso 0.381(6) 1 calc PR A 2
H21D H 0.8650 0.4548 0.3522 0.042(7) Uiso 0.381(6) 1 calc PR A 2
N7A N 0.8157(6) 0.5179(6) 0.3236(2) 0.038(3) Uani 0.381(6) 1 d PD A 2
C26A C 0.8750(6) 0.5040(8) 0.3046(2) 0.062(4) Uani 0.381(6) 1 d PD A 2
H26C H 0.8677 0.4562 0.2955 0.042(7) Uiso 0.381(6) 1 calc PR A 2
H26D H 0.9184 0.5005 0.3156 0.042(7) Uiso 0.381(6) 1 calc PR A 2
C27A C 0.8849(8) 0.5606(10) 0.2829(3) 0.070(6) Uani 0.381(6) 1 d PD A 2
H27D H 0.8408 0.5686 0.2731 0.066(9) Uiso 0.381(6) 1 calc PR A 2
H27E H 0.9204 0.5441 0.2697 0.066(9) Uiso 0.381(6) 1 calc PR A 2
H27F H 0.9001 0.6064 0.2915 0.066(9) Uiso 0.381(6) 1 calc PR A 2
C28A C 0.8207(14) 0.5917(11) 0.3360(6) 0.073(10) Uani 0.381(6) 1 d PD A 2
H28C H 0.7790 0.5990 0.3477 0.045(14) Uiso 0.381(6) 1 calc PR A 2
H28D H 0.8180 0.6278 0.3208 0.045(14) Uiso 0.381(6) 1 calc PR A 2
C29A C 0.8844(8) 0.6096(11) 0.3531(3) 0.095(7) Uani 0.381(6) 1 d PD A 2
H29D H 0.8911 0.5717 0.3671 0.066(9) Uiso 0.381(6) 1 calc PR A 2
H29E H 0.8777 0.6570 0.3622 0.066(9) Uiso 0.381(6) 1 calc PR A 2
H29F H 0.9255 0.6119 0.3411 0.066(9) Uiso 0.381(6) 1 calc PR A 2
C61 C 0.5326(4) 0.7401(5) 0.24422(14) 0.113(3) Uani 1 1 d D B 2
H61A H 0.5383 0.7137 0.2617 0.169 Uiso 1 1 calc R B 2
H61B H 0.4877 0.7269 0.2359 0.169 Uiso 1 1 calc R B 2
H61C H 0.5338 0.7928 0.2477 0.169 Uiso 1 1 calc R B 2
O21A O 0.5863(3) 0.7213(3) 0.22636(9) 0.049(2) Uani 0.666(14) 1 d P B 2
O20A O 0.5548(7) 0.2265(8) -0.1535(3) 0.056(5) Uiso 0.258(10) 1 d P C 2
O18A O 0.4475(10) 0.1619(9) -0.1443(4) 0.083(6) Uiso 0.258(10) 1 d P C 2
O19A O 0.4910(7) 0.1812(8) -0.1863(3) 0.042(4) Uiso 0.258(10) 1 d P C 2
O12A O 0.7983(9) 0.4547(11) 0.1016(3) 0.059(5) Uiso 0.281(17) 1 d P D 2
O10A O 0.7468(7) 0.5648(7) 0.1045(3) 0.041(4) Uiso 0.281(17) 1 d P D 2
O11A O 0.6992(12) 0.4793(11) 0.0778(4) 0.073(6) Uiso 0.281(17) 1 d P D 2
Zn1 Zn 0.72719(2) 0.53622(2) 0.213342(8) 0.02447(10) Uani 1 1 d . A .
Zn2 Zn 0.71753(2) 0.51596(2) 0.303886(8) 0.02813(10) Uani 1 1 d . . .
Zn3 Zn 0.487852(18) 0.277973(19) 0.048449(7) 0.01802(9) Uani 1 1 d . . .
Zn4 Zn 0.480339(18) 0.24689(2) -0.040181(7) 0.01931(9) Uani 1 1 d . . .
Cl1 Cl 0.75723(5) 0.51722(5) 0.424962(17) 0.02977(19) Uani 1 1 d . . .
Cl2 Cl 0.76141(5) 0.50278(5) 0.086899(19) 0.0362(2) Uani 1 1 d . . .
Cl3 Cl 0.46704(6) 0.27726(6) 0.170003(19) 0.0407(2) Uani 1 1 d . . .
Cl4 Cl 0.48846(7) 0.21819(7) -0.16237(2) 0.0566(3) Uani 1 1 d . . .
O1 O 0.65864(14) 0.59059(14) 0.23605(5) 0.0314(6) Uani 1 1 d . . .
O2 O 0.69886(14) 0.60601(14) 0.28339(5) 0.0337(6) Uani 1 1 d . A .
O3 O 0.46720(12) 0.18364(11) 0.03100(5) 0.0229(5) Uani 1 1 d . . .
O4 O 0.41966(14) 0.19128(14) -0.01538(5) 0.0258(5) Uani 1 1 d . . .
O5 O 0.79507(14) 0.49798(15) 0.44921(5) 0.0387(6) Uani 1 1 d . . .
O6 O 0.7065(2) 0.5700(2) 0.43174(8) 0.0911(15) Uani 1 1 d . . .
O7 O 0.72345(17) 0.45430(17) 0.41367(7) 0.0551(9) Uani 1 1 d . . .
O8 O 0.8036(2) 0.5451(2) 0.40486(6) 0.0827(14) Uani 1 1 d . . .
O9 O 0.7950(2) 0.5250(2) 0.06200(7) 0.0730(11) Uani 1 1 d . D .
O11 O 0.7707(5) 0.4275(4) 0.0923(3) 0.122(4) Uani 0.719(17) 1 d P D .
O10 O 0.7929(9) 0.5419(9) 0.10676(13) 0.190(8) Uani 0.719(17) 1 d P D .
O12 O 0.6898(3) 0.5136(6) 0.0866(2) 0.105(4) Uani 0.719(17) 1 d P D .
O13 O 0.4218(2) 0.2415(2) 0.15215(8) 0.0912(14) Uani 1 1 d . . .
O14 O 0.5137(2) 0.2274(3) 0.18138(9) 0.1009(16) Uani 1 1 d . . .
O15 O 0.4342(2) 0.3129(2) 0.19181(8) 0.0854(13) Uani 1 1 d . . .
O16 O 0.5011(3) 0.3322(3) 0.15398(8) 0.1106(19) Uani 1 1 d . . .
O17 O 0.4566(2) 0.2885(2) -0.16153(9) 0.0935(14) Uani 1 1 d . C .
O18 O 0.5144(4) 0.1978(3) -0.13847(10) 0.106(4) Uani 0.742(10) 1 d P C .
O19 O 0.4457(7) 0.1751(6) -0.1747(3) 0.245(8) Uani 0.742(10) 1 d P C .
O20 O 0.5468(6) 0.2253(5) -0.1813(2) 0.182(6) Uani 0.742(10) 1 d P C .
O22 O 0.3066(2) 0.1072(3) -0.02740(7) 0.111(2) Uani 1 1 d . . .
N1 N 0.76119(15) 0.46905(16) 0.24417(5) 0.0249(6) Uani 1 1 d . . .
N2 N 0.73312(16) 0.45124(16) 0.26946(6) 0.0329(7) Uani 1 1 d . A .
N3 N 0.80835(16) 0.46888(16) 0.19018(6) 0.0299(7) Uani 1 1 d . . .
N4 N 0.79828(16) 0.62416(16) 0.20284(6) 0.0306(7) Uani 1 1 d . . .
N5 N 0.66060(16) 0.48819(16) 0.18304(6) 0.0297(7) Uani 1 1 d . . .
N8 N 0.62431(16) 0.51164(16) 0.32919(6) 0.0302(7) Uani 1 1 d . A .
N9 N 0.51227(13) 0.33721(14) 0.01396(5) 0.0194(5) Uani 1 1 d . . .
N10 N 0.52449(13) 0.31841(14) -0.01325(5) 0.0195(5) Uani 1 1 d . . .
N11 N 0.51162(14) 0.38932(14) 0.06749(5) 0.0228(6) Uani 1 1 d . . .
N12 N 0.38933(14) 0.29671(14) 0.07023(5) 0.0211(6) Uani 1 1 d . . .
N13 N 0.58144(14) 0.24949(15) 0.07220(6) 0.0241(6) Uani 1 1 d . . .
N14 N 0.54898(14) 0.30923(15) -0.07021(6) 0.0242(6) Uani 1 1 d . . .
N15 N 0.55449(15) 0.16038(15) -0.05023(6) 0.0260(6) Uani 1 1 d . . .
N16 N 0.39950(14) 0.29725(14) -0.06428(6) 0.0236(6) Uani 1 1 d . . .
C1 C 0.7574(3) 0.3853(2) 0.27621(9) 0.0553(13) Uani 1 1 d . . .
C2 C 0.8001(3) 0.3586(3) 0.25564(10) 0.0548(13) Uani 1 1 d . A .
C3 C 0.80152(19) 0.4131(2) 0.23582(7) 0.0312(8) Uani 1 1 d . A .
C4 C 0.8443(2) 0.4212(2) 0.21031(8) 0.0344(9) Uani 1 1 d . A .
C5 C 0.8556(2) 0.5229(2) 0.17732(9) 0.0381(9) Uani 1 1 d . A .
C6 C 0.8654(2) 0.5871(2) 0.19659(9) 0.0393(9) Uani 1 1 d . A .
C7 C 0.7706(2) 0.4258(2) 0.16922(8) 0.0368(9) Uani 1 1 d . A .
C8 C 0.7076(2) 0.4664(2) 0.15938(8) 0.0394(9) Uani 1 1 d . A .
C9 C 0.7784(2) 0.6709(2) 0.17873(9) 0.0400(10) Uani 1 1 d . A .
C10 C 0.7145(3) 0.7167(2) 0.18372(10) 0.0467(11) Uani 1 1 d . . .
C11 C 0.8047(2) 0.6686(2) 0.22851(9) 0.0383(9) Uani 1 1 d . A .
C12 C 0.8564(3) 0.7306(3) 0.22784(13) 0.0625(15) Uani 1 1 d . . .
C13 C 0.6101(2) 0.5433(2) 0.17265(8) 0.0341(9) Uani 1 1 d . A .
C14 C 0.5624(3) 0.5186(3) 0.14924(10) 0.0458(11) Uani 1 1 d . . .
C15 C 0.6268(2) 0.4211(2) 0.19395(10) 0.0435(10) Uani 1 1 d . A .
C16 C 0.5745(3) 0.4342(4) 0.21642(13) 0.0562(13) Uani 1 1 d . . .
C18 C 0.6793(3) 0.3980(3) 0.34585(11) 0.0642(17) Uani 1 1 d . . .
C19 C 0.6130(3) 0.4338(2) 0.33572(10) 0.0504(12) Uani 1 1 d . A .
C22 C 0.6377(2) 0.5555(2) 0.35477(8) 0.0360(9) Uani 1 1 d . . .
C23 C 0.5809(3) 0.5553(3) 0.37663(11) 0.0525(12) Uani 1 1 d . A .
C24 C 0.5624(2) 0.5432(3) 0.31485(10) 0.0452(11) Uani 1 1 d . . .
C25 C 0.5475(3) 0.5097(4) 0.28726(11) 0.0538(13) Uani 1 1 d . A .
C30 C 0.6883(4) 0.6766(3) 0.29099(12) 0.092(2) Uani 1 1 d . . .
H30A H 0.6598 0.6781 0.3078 0.47(6) Uiso 1 1 calc R A .
H30B H 0.6642 0.7027 0.2761 0.47(6) Uiso 1 1 calc R . .
H30C H 0.7334 0.7001 0.2946 0.47(6) Uiso 1 1 calc R . .
C31 C 0.55993(16) 0.37353(17) -0.02506(7) 0.0222(7) Uani 1 1 d . . .
C32 C 0.57238(18) 0.42821(19) -0.00605(7) 0.0256(7) Uani 1 1 d . . .
C33 C 0.54190(16) 0.40287(17) 0.01807(7) 0.0212(7) Uani 1 1 d . . .
C34 C 0.5409(2) 0.4378(2) 0.04596(8) 0.0293(8) Uani 1 1 d . . .
C35 C 0.44521(19) 0.41725(19) 0.07862(8) 0.0283(8) Uani 1 1 d . . .
C36 C 0.4023(2) 0.3556(2) 0.09069(8) 0.0271(8) Uani 1 1 d . . .
C37 C 0.56343(19) 0.3752(2) 0.08954(7) 0.0258(7) Uani 1 1 d . . .
C38 C 0.61567(19) 0.3196(2) 0.07983(8) 0.0295(8) Uani 1 1 d . . .
C39 C 0.36648(18) 0.2293(2) 0.08500(8) 0.0264(7) Uani 1 1 d . . .
C40 C 0.3006(2) 0.2368(3) 0.10219(9) 0.0346(9) Uani 1 1 d . . .
C41 C 0.33464(19) 0.3223(2) 0.05027(8) 0.0276(8) Uani 1 1 d . . .
C42 C 0.3044(2) 0.2638(2) 0.03201(8) 0.0326(9) Uani 1 1 d . . .
C43 C 0.6307(2) 0.2010(2) 0.05686(8) 0.0317(8) Uani 1 1 d . . .
C44 C 0.6604(2) 0.2331(3) 0.03076(9) 0.0388(10) Uani 1 1 d . . .
C45 C 0.5554(2) 0.2101(2) 0.09720(8) 0.0306(8) Uani 1 1 d . . .
C46 C 0.6087(3) 0.1905(4) 0.11908(11) 0.0578(15) Uani 1 1 d . . .
C47 C 0.5838(2) 0.3681(2) -0.05448(8) 0.0299(8) Uani 1 1 d . . .
C48 C 0.60014(19) 0.2561(2) -0.08135(8) 0.0303(8) Uani 1 1 d . . .
C49 C 0.61767(19) 0.2004(2) -0.05924(8) 0.0307(8) Uani 1 1 d . . .
C50 C 0.50167(19) 0.3384(2) -0.09156(7) 0.0288(8) Uani 1 1 d . . .
C51 C 0.43214(19) 0.3599(2) -0.07878(8) 0.0283(8) Uani 1 1 d . . .
C52 C 0.5346(2) 0.1060(2) -0.07162(9) 0.0369(9) Uani 1 1 d . . .
C53 C 0.4681(2) 0.0651(2) -0.06580(10) 0.0396(10) Uani 1 1 d . . .
C54 C 0.5680(2) 0.1241(2) -0.02289(8) 0.0298(8) Uani 1 1 d . . .
C55 C 0.6307(2) 0.0731(2) -0.02129(11) 0.0404(10) Uani 1 1 d . . .
C56 C 0.33824(18) 0.3225(2) -0.04754(8) 0.0275(8) Uani 1 1 d . . .
C57 C 0.3539(2) 0.3787(2) -0.02593(8) 0.0334(8) Uani 1 1 d . . .
C58 C 0.3755(2) 0.2388(2) -0.08379(8) 0.0320(8) Uani 1 1 d . . .
C59 C 0.3267(3) 0.2617(3) -0.10691(10) 0.0487(12) Uani 1 1 d . . .
C60 C 0.4636(3) 0.1115(2) 0.04026(9) 0.0363(9) Uani 1 1 d . . .
C62 C 0.2613(2) 0.0855(3) -0.00691(10) 0.0520(12) Uani 1 1 d . . .
H62A H 0.2708 0.1133 0.0100 0.139(17) Uiso 1 1 calc R . .
H62B H 0.2677 0.0332 -0.0033 0.139(17) Uiso 1 1 calc R . .
H62C H 0.2132 0.0944 -0.0129 0.139(17) Uiso 1 1 calc R . .
H2 H 0.822(2) 0.317(3) 0.2549(9) 0.050(13) Uiso 1 1 d . . .
H4A H 0.854(2) 0.374(2) 0.2020(8) 0.041(12) Uiso 1 1 d . . .
H4B H 0.888(2) 0.442(2) 0.2148(7) 0.026(10) Uiso 1 1 d . . .
H5A H 0.837(2) 0.538(2) 0.1603(9) 0.044(12) Uiso 1 1 d . . .
H5B H 0.901(2) 0.501(2) 0.1731(8) 0.042(11) Uiso 1 1 d . . .
H6A H 0.897(2) 0.624(2) 0.1883(8) 0.034(10) Uiso 1 1 d . . .
H6B H 0.882(2) 0.573(2) 0.2150(9) 0.053(13) Uiso 1 1 d . . .
H7A H 0.802(2) 0.412(2) 0.1542(9) 0.053(13) Uiso 1 1 d . . .
H7B H 0.7573(19) 0.381(2) 0.1779(7) 0.028(10) Uiso 1 1 d . . .
H8A H 0.720(2) 0.515(2) 0.1497(9) 0.045(12) Uiso 1 1 d . . .
H8B H 0.684(2) 0.432(2) 0.1455(9) 0.050(12) Uiso 1 1 d . . .
H9A H 0.770(2) 0.642(2) 0.1642(8) 0.034(11) Uiso 1 1 d . . .
H9B H 0.817(2) 0.705(2) 0.1739(8) 0.037(11) Uiso 1 1 d . . .
H10A H 0.676(2) 0.686(3) 0.1894(9) 0.057(14) Uiso 1 1 d . . .
H10B H 0.701(2) 0.742(3) 0.1683(11) 0.063(15) Uiso 1 1 d . . .
H10C H 0.721(3) 0.758(3) 0.1963(11) 0.070(16) Uiso 1 1 d . . .
H11A H 0.817(2) 0.634(2) 0.2410(9) 0.049(13) Uiso 1 1 d . . .
H11B H 0.7577(19) 0.6883(19) 0.2324(7) 0.022(9) Uiso 1 1 d . . .
H12A H 0.856(3) 0.753(3) 0.2455(11) 0.064(15) Uiso 1 1 d . . .
H12B H 0.850(3) 0.768(3) 0.2120(13) 0.10(2) Uiso 1 1 d . . .
H12C H 0.901(3) 0.718(3) 0.2243(10) 0.055(15) Uiso 1 1 d . . .
H13A H 0.583(2) 0.558(2) 0.1891(9) 0.046(12) Uiso 1 1 d . . .
H13B H 0.638(2) 0.583(2) 0.1667(8) 0.036(11) Uiso 1 1 d . . .
H14A H 0.5937(18) 0.5087(18) 0.1343(7) 0.018(9) Uiso 1 1 d . . .
H14B H 0.542(3) 0.477(3) 0.1542(11) 0.068(17) Uiso 1 1 d . . .
H14C H 0.530(3) 0.559(3) 0.1456(11) 0.084(18) Uiso 1 1 d . . .
H15A H 0.603(2) 0.393(2) 0.1782(9) 0.056(13) Uiso 1 1 d . . .
H15B H 0.671(3) 0.390(3) 0.1987(9) 0.060(14) Uiso 1 1 d . . .
H16A H 0.565(2) 0.391(3) 0.2255(9) 0.049(13) Uiso 1 1 d . . .
H16B H 0.548(4) 0.470(4) 0.2098(14) 0.11(3) Uiso 1 1 d . . .
H16C H 0.593(3) 0.458(4) 0.2304(13) 0.09(2) Uiso 1 1 d . . .
H18A H 0.689(2) 0.414(3) 0.3618(10) 0.052(15) Uiso 1 1 d . . .
H18B H 0.669(2) 0.345(3) 0.3472(9) 0.058(14) Uiso 1 1 d . . .
H19A H 0.573(2) 0.426(2) 0.3513(9) 0.052(13) Uiso 1 1 d . . .
H19B H 0.599(2) 0.409(2) 0.3183(9) 0.048(13) Uiso 1 1 d . . .
H22A H 0.645(2) 0.604(2) 0.3487(8) 0.037(11) Uiso 1 1 d . . .
H22B H 0.681(2) 0.537(2) 0.3630(8) 0.040(11) Uiso 1 1 d . . .
H23A H 0.595(3) 0.580(3) 0.3916(10) 0.061(15) Uiso 1 1 d . . .
H23B H 0.540(2) 0.580(3) 0.3683(9) 0.052(14) Uiso 1 1 d . . .
H23C H 0.567(3) 0.506(3) 0.3819(11) 0.083(18) Uiso 1 1 d . . .
H24A H 0.522(2) 0.538(2) 0.3256(9) 0.049(13) Uiso 1 1 d . . .
H24B H 0.571(2) 0.594(2) 0.3142(8) 0.032(11) Uiso 1 1 d . . .
H25A H 0.515(3) 0.535(3) 0.2767(12) 0.085(19) Uiso 1 1 d . . .
H25B H 0.587(3) 0.507(3) 0.2756(10) 0.064(15) Uiso 1 1 d . . .
H25C H 0.527(3) 0.461(3) 0.2877(10) 0.069(16) Uiso 1 1 d . . .
H32A H 0.5960(18) 0.4692(19) -0.0084(7) 0.019(9) Uiso 1 1 d . . .
H34A H 0.584(2) 0.449(2) 0.0510(8) 0.034(11) Uiso 1 1 d . . .
H34B H 0.515(2) 0.480(2) 0.0463(8) 0.030(10) Uiso 1 1 d . . .
H35A H 0.4548(19) 0.454(2) 0.0926(8) 0.031(10) Uiso 1 1 d . . .
H35B H 0.420(2) 0.439(2) 0.0628(8) 0.033(10) Uiso 1 1 d . . .
H36A H 0.4260(18) 0.3349(19) 0.1053(7) 0.023(9) Uiso 1 1 d . . .
H36B H 0.363(2) 0.375(2) 0.0968(7) 0.028(10) Uiso 1 1 d . . .
H37A H 0.5407(16) 0.3588(16) 0.1042(6) 0.007(7) Uiso 1 1 d . . .
H37B H 0.588(2) 0.420(2) 0.0937(8) 0.032(10) Uiso 1 1 d . . .
H38A H 0.6390(18) 0.3362(19) 0.0641(8) 0.025(9) Uiso 1 1 d . . .
H38B H 0.6534(19) 0.312(2) 0.0939(8) 0.029(10) Uiso 1 1 d . . .
H39A H 0.3587(17) 0.1906(19) 0.0725(7) 0.018(9) Uiso 1 1 d . . .
H39B H 0.4034(18) 0.2142(18) 0.0972(7) 0.019(8) Uiso 1 1 d . . .
H40A H 0.307(2) 0.263(2) 0.1190(9) 0.040(11) Uiso 1 1 d . . .
H40B H 0.264(2) 0.256(2) 0.0918(8) 0.037(11) Uiso 1 1 d . . .
H40C H 0.2849(19) 0.192(2) 0.1072(8) 0.028(10) Uiso 1 1 d . . .
H41A H 0.3565(18) 0.362(2) 0.0393(7) 0.025(9) Uiso 1 1 d . . .
H41B H 0.3011(18) 0.3436(18) 0.0594(7) 0.014(8) Uiso 1 1 d . . .
H42A H 0.338(2) 0.242(2) 0.0207(9) 0.044(12) Uiso 1 1 d . . .
H42B H 0.273(2) 0.284(2) 0.0206(9) 0.040(12) Uiso 1 1 d . . .
H42C H 0.281(2) 0.227(2) 0.0414(9) 0.043(12) Uiso 1 1 d . . .
H43A H 0.669(2) 0.185(2) 0.0684(8) 0.032(10) Uiso 1 1 d . . .
H43B H 0.609(2) 0.156(2) 0.0543(8) 0.032(11) Uiso 1 1 d . . .
H44A H 0.693(3) 0.274(3) 0.0339(10) 0.063(15) Uiso 1 1 d . . .
H44B H 0.626(2) 0.256(2) 0.0192(8) 0.036(11) Uiso 1 1 d . . .
H44C H 0.686(2) 0.197(2) 0.0210(8) 0.038(11) Uiso 1 1 d . . .
H45A H 0.520(2) 0.239(2) 0.1059(8) 0.030(10) Uiso 1 1 d . . .
H45B H 0.536(2) 0.168(2) 0.0903(8) 0.042(12) Uiso 1 1 d . . .
H46A H 0.587(2) 0.165(2) 0.1319(9) 0.046(13) Uiso 1 1 d . . .
H46B H 0.641(3) 0.157(3) 0.1113(11) 0.082(19) Uiso 1 1 d . . .
H46C H 0.630(3) 0.235(3) 0.1266(12) 0.09(2) Uiso 1 1 d . . .
H47A H 0.5782(19) 0.413(2) -0.0647(8) 0.030(10) Uiso 1 1 d . . .
H47B H 0.630(2) 0.358(2) -0.0539(9) 0.049(13) Uiso 1 1 d . . .
H48A H 0.641(2) 0.281(2) -0.0878(7) 0.030(10) Uiso 1 1 d . . .
H48B H 0.578(2) 0.236(2) -0.0982(8) 0.034(11) Uiso 1 1 d . . .
H49A H 0.655(2) 0.167(2) -0.0661(8) 0.036(11) Uiso 1 1 d . . .
H49B H 0.6377(18) 0.2235(19) -0.0438(7) 0.023(9) Uiso 1 1 d . . .
H50A H 0.4954(19) 0.299(2) -0.1049(8) 0.029(10) Uiso 1 1 d . . .
H50B H 0.5211(18) 0.377(2) -0.0999(7) 0.024(9) Uiso 1 1 d . . .
H51A H 0.4409(18) 0.3991(19) -0.0652(7) 0.022(9) Uiso 1 1 d . . .
H51B H 0.404(2) 0.378(2) -0.0917(8) 0.032(10) Uiso 1 1 d . . .
H52A H 0.530(2) 0.132(2) -0.0885(9) 0.039(11) Uiso 1 1 d . . .
H52B H 0.573(2) 0.072(2) -0.0729(8) 0.033(10) Uiso 1 1 d . . .
H53A H 0.430(2) 0.098(2) -0.0637(8) 0.038(11) Uiso 1 1 d . . .
H53B H 0.455(2) 0.033(3) -0.0804(10) 0.060(14) Uiso 1 1 d . . .
H53C H 0.471(2) 0.034(3) -0.0518(10) 0.052(14) Uiso 1 1 d . . .
H54A H 0.5736(17) 0.1625(19) -0.0108(7) 0.021(9) Uiso 1 1 d . . .
H54B H 0.5256(19) 0.096(2) -0.0183(7) 0.028(10) Uiso 1 1 d . . .
H55A H 0.673(2) 0.098(2) -0.0261(8) 0.038(11) Uiso 1 1 d . . .
H55B H 0.629(2) 0.035(2) -0.0349(9) 0.048(13) Uiso 1 1 d . . .
H55C H 0.632(3) 0.053(3) -0.0024(11) 0.068(16) Uiso 1 1 d . . .
H56A H 0.3205(19) 0.277(2) -0.0395(8) 0.031(10) Uiso 1 1 d . . .
H56B H 0.3059(19) 0.3407(19) -0.0602(7) 0.026(9) Uiso 1 1 d . . .
H57A H 0.390(2) 0.367(2) -0.0137(8) 0.034(11) Uiso 1 1 d . . .
H57B H 0.313(2) 0.385(2) -0.0135(8) 0.040(11) Uiso 1 1 d . . .
H57C H 0.367(2) 0.424(3) -0.0326(9) 0.054(14) Uiso 1 1 d . . .
H58A H 0.419(2) 0.217(2) -0.0924(8) 0.031(10) Uiso 1 1 d . . .
H58B H 0.355(2) 0.202(2) -0.0725(8) 0.040(11) Uiso 1 1 d . . .
H59A H 0.288(3) 0.282(3) -0.1000(10) 0.053(14) Uiso 1 1 d . . .
H59B H 0.313(2) 0.220(3) -0.1164(9) 0.049(13) Uiso 1 1 d . . .
H59C H 0.350(3) 0.290(3) -0.1202(11) 0.071(17) Uiso 1 1 d . . .
H60A H 0.456(3) 0.106(3) 0.0598(11) 0.075(16) Uiso 1 1 d . . .
H60B H 0.431(3) 0.083(3) 0.0301(11) 0.083(18) Uiso 1 1 d . . .
H60C H 0.504(3) 0.086(3) 0.0369(11) 0.074(17) Uiso 1 1 d . . .
H100 H 0.672(3) 0.599(3) 0.2528(11) 0.074(18) Uiso 1 1 d . . .
H210 H 0.614(2) 0.635(2) 0.2344(8) 0.043(11) Uiso 1 1 d . . .
H300 H 0.437(3) 0.187(3) 0.0058(12) 0.090(18) Uiso 1 1 d . . .
H400 H 0.393(2) 0.168(2) -0.0192(9) 0.044(15) Uiso 1 1 d . . .

loop_
_atom_site_aniso_label
_atom_site_aniso_U_11
_atom_site_aniso_U_22
_atom_site_aniso_U_33
_atom_site_aniso_U_23
_atom_site_aniso_U_13
_atom_site_aniso_U_12
C17B 0.063(6) 0.023(4) 0.034(5) 0.007(3) -0.007(4) 0.002(4)
N6B 0.048(5) 0.026(4) 0.017(4) -0.001(3) -0.005(3) 0.004(3)
C20B 0.048(5) 0.029(5) 0.035(6) 0.007(4) -0.009(4) 0.011(4)
C21B 0.029(3) 0.041(4) 0.041(4) 0.004(3) -0.007(3) 0.006(3)
N7B 0.031(4) 0.027(4) 0.020(3) 0.005(3) -0.003(3) 0.000(3)
C26B 0.030(4) 0.039(4) 0.026(4) 0.001(3) 0.005(3) 0.000(3)
C27B 0.033(4) 0.071(5) 0.049(4) 0.009(4) 0.003(3) -0.004(3)
C28B 0.048(7) 0.041(5) 0.021(6) -0.001(3) 0.000(5) -0.003(4)
C29B 0.053(5) 0.048(4) 0.040(4) -0.011(3) 0.010(3) -0.004(3)
C17A 0.073(10) 0.019(6) 0.028(7) 0.005(5) 0.007(6) 0.013(6)
N6A 0.047(8) 0.037(8) 0.009(6) 0.000(5) 0.003(5) 0.018(6)
C20A 0.055(9) 0.059(10) 0.050(9) 0.036(8) 0.017(7) 0.039(8)
C21A 0.027(7) 0.13(2) 0.029(7) 0.009(11) -0.010(5) 0.018(11)
N7A 0.026(6) 0.060(9) 0.029(6) 0.004(6) 0.003(4) 0.002(7)
C26A 0.026(6) 0.113(13) 0.047(7) 0.016(8) -0.002(5) 0.006(7)
C27A 0.039(9) 0.139(17) 0.033(8) 0.032(9) -0.001(6) -0.029(9)
C28A 0.060(14) 0.13(2) 0.032(13) 0.011(10) -0.005(10) -0.033(12)
C29A 0.065(10) 0.165(19) 0.055(9) -0.005(10) -0.023(8) -0.059(11)
C61 0.094(5) 0.165(8) 0.079(5) -0.022(5) 0.004(4) 0.039(5)
O21A 0.046(3) 0.057(4) 0.043(3) 0.010(2) 0.006(2) 0.017(2)
Zn1 0.0268(2) 0.0240(2) 0.02262(19) 0.00403(16) -0.00192(16) -0.00098(16)
Zn2 0.0236(2) 0.0380(2) 0.0228(2) 0.00750(17) 0.00104(16) 0.00515(17)
Zn3 0.01738(18) 0.01704(18) 0.01963(18) 0.00058(14) -0.00167(14) -0.00056(14)
Zn4 0.01665(18) 0.01980(18) 0.02149(18) -0.00079(15) 0.00057(15) 0.00005(14)
Cl1 0.0337(5) 0.0277(4) 0.0278(4) 0.0006(3) 0.0000(4) 0.0024(4)
Cl2 0.0353(5) 0.0390(5) 0.0342(5) 0.0029(4) 0.0007(4) 0.0010(4)
Cl3 0.0492(6) 0.0421(5) 0.0306(5) -0.0018(4) -0.0101(4) 0.0083(4)
Cl4 0.0591(7) 0.0684(8) 0.0423(6) -0.0139(6) -0.0193(5) 0.0141(6)
O1 0.0333(15) 0.0343(15) 0.0265(14) 0.0042(11) 0.0015(11) 0.0056(11)
O2 0.0423(16) 0.0295(14) 0.0294(14) 0.0053(11) -0.0024(11) -0.0051(11)
O3 0.0284(13) 0.0158(11) 0.0244(12) 0.0002(9) -0.0054(10) -0.0018(9)
O4 0.0236(13) 0.0283(14) 0.0256(13) -0.0008(11) -0.0004(11) -0.0091(11)
O5 0.0391(15) 0.0401(16) 0.0368(15) -0.0018(12) -0.0084(12) 0.0054(12)
O6 0.123(4) 0.084(3) 0.067(2) -0.011(2) -0.020(2) 0.076(3)
O7 0.059(2) 0.0479(18) 0.059(2) 0.0028(15) -0.0258(16) -0.0149(15)
O8 0.087(3) 0.134(4) 0.0271(16) 0.0064(19) 0.0019(17) -0.064(3)
O9 0.079(3) 0.080(3) 0.060(2) 0.0028(19) 0.0351(19) -0.009(2)
O11 0.101(7) 0.044(4) 0.222(10) 0.043(5) 0.042(7) 0.020(4)
O10 0.220(14) 0.308(15) 0.043(4) -0.031(6) 0.001(5) -0.211(13)
O12 0.041(3) 0.114(7) 0.160(8) 0.062(6) 0.033(4) 0.034(4)
O13 0.118(4) 0.092(3) 0.064(2) 0.004(2) -0.035(2) -0.055(3)
O14 0.087(3) 0.130(4) 0.086(3) 0.021(3) -0.008(2) 0.068(3)
O15 0.112(3) 0.086(3) 0.058(2) -0.015(2) 0.007(2) 0.030(3)
O16 0.179(5) 0.102(3) 0.051(2) 0.011(2) -0.010(3) -0.087(3)
O17 0.083(3) 0.094(3) 0.103(3) 0.025(3) -0.001(2) 0.050(3)
O18 0.201(9) 0.081(4) 0.035(3) -0.023(3) -0.050(4) 0.084(5)
O19 0.223(12) 0.153(9) 0.360(19) -0.101(10) -0.212(13) -0.023(8)
O20 0.248(12) 0.128(7) 0.171(9) 0.078(6) 0.128(9) 0.091(8)
O22 0.106(3) 0.181(5) 0.045(2) -0.027(3) 0.024(2) -0.115(3)
N1 0.0239(15) 0.0282(15) 0.0228(14) 0.0041(12) -0.0006(12) 0.0008(12)
N2 0.0398(18) 0.0274(16) 0.0316(16) 0.0090(13) 0.0093(14) 0.0067(13)
N3 0.0306(17) 0.0304(17) 0.0288(16) -0.0006(13) 0.0030(13) -0.0025(13)
N4 0.0357(18) 0.0277(16) 0.0285(16) 0.0048(13) -0.0013(13) -0.0058(13)
N5 0.0332(17) 0.0276(16) 0.0284(16) 0.0000(13) -0.0055(13) 0.0035(13)
N8 0.0305(17) 0.0298(16) 0.0302(16) 0.0034(13) 0.0077(13) 0.0005(13)
N9 0.0186(13) 0.0187(13) 0.0209(13) 0.0004(11) -0.0025(11) -0.0007(11)
N10 0.0178(14) 0.0219(14) 0.0187(13) -0.0014(11) 0.0000(11) -0.0016(11)
N11 0.0244(15) 0.0205(14) 0.0236(14) 0.0012(11) -0.0041(12) -0.0020(11)
N12 0.0186(14) 0.0225(14) 0.0222(14) -0.0021(11) -0.0013(11) 0.0008(11)
N13 0.0179(14) 0.0284(15) 0.0260(15) 0.0009(12) -0.0024(11) 0.0021(11)
N14 0.0221(15) 0.0264(15) 0.0241(15) 0.0006(12) 0.0040(12) 0.0018(12)
N15 0.0236(15) 0.0271(15) 0.0275(15) -0.0010(12) 0.0025(12) 0.0033(12)
N16 0.0195(14) 0.0209(14) 0.0304(15) 0.0015(12) 0.0018(12) 0.0003(11)
C1 0.085(4) 0.035(2) 0.046(3) 0.015(2) 0.025(2) 0.028(2)
C2 0.079(4) 0.039(3) 0.046(3) 0.012(2) 0.019(2) 0.031(2)
C3 0.033(2) 0.030(2) 0.0308(19) 0.0023(16) 0.0026(16) 0.0080(15)
C4 0.031(2) 0.038(2) 0.035(2) 0.0012(17) 0.0038(17) 0.0079(17)
C5 0.037(2) 0.042(2) 0.035(2) 0.0058(18) 0.0130(18) -0.0030(18)
C6 0.032(2) 0.048(3) 0.038(2) 0.004(2) 0.0046(18) -0.0100(18)
C7 0.046(2) 0.032(2) 0.032(2) -0.0051(17) 0.0046(18) 0.0019(18)
C8 0.044(2) 0.043(2) 0.031(2) -0.0071(19) 0.0003(18) 0.0046(19)
C9 0.054(3) 0.036(2) 0.031(2) 0.0076(18) 0.0000(19) -0.008(2)
C10 0.069(3) 0.029(2) 0.042(2) 0.011(2) -0.012(2) 0.000(2)
C11 0.048(3) 0.032(2) 0.034(2) 0.0039(18) -0.0045(19) -0.0078(19)
C12 0.062(4) 0.064(4) 0.062(4) -0.012(3) 0.000(3) -0.028(3)
C13 0.035(2) 0.037(2) 0.030(2) 0.0010(17) -0.0093(17) 0.0018(18)
C14 0.041(3) 0.056(3) 0.040(3) 0.001(2) -0.012(2) 0.003(2)
C15 0.048(3) 0.035(2) 0.048(3) 0.002(2) -0.005(2) -0.0049(19)
C16 0.046(3) 0.058(3) 0.065(4) -0.002(3) 0.012(3) -0.016(3)
C18 0.105(5) 0.047(3) 0.040(3) 0.021(2) 0.038(3) 0.026(3)
C19 0.069(3) 0.033(2) 0.050(3) 0.002(2) 0.028(3) -0.004(2)
C22 0.039(2) 0.036(2) 0.033(2) 0.0011(17) 0.0077(18) 0.0058(18)
C23 0.066(3) 0.048(3) 0.044(3) -0.005(2) 0.021(3) 0.001(3)
C24 0.026(2) 0.062(3) 0.048(3) -0.003(2) 0.0025(19) 0.002(2)
C25 0.028(2) 0.084(4) 0.050(3) -0.005(3) -0.002(2) -0.011(2)
C30 0.173(7) 0.045(3) 0.058(4) -0.009(3) -0.002(4) -0.006(4)
C31 0.0157(16) 0.0209(16) 0.0300(18) 0.0017(14) 0.0010(13) -0.0012(12)
C32 0.0250(18) 0.0195(17) 0.0323(19) 0.0039(14) -0.0026(15) -0.0061(14)
C33 0.0177(16) 0.0189(16) 0.0271(17) 0.0029(13) -0.0053(13) -0.0013(12)
C34 0.037(2) 0.0216(18) 0.0298(19) 0.0011(15) -0.0050(16) -0.0073(16)
C35 0.0281(19) 0.0228(18) 0.034(2) -0.0076(15) -0.0051(16) 0.0031(14)
C36 0.0241(19) 0.0297(19) 0.0275(19) -0.0074(15) 0.0009(16) 0.0035(15)
C37 0.0282(19) 0.0272(19) 0.0221(18) 0.0003(15) -0.0051(15) -0.0053(15)
C38 0.0204(18) 0.036(2) 0.032(2) 0.0003(16) -0.0075(16) -0.0035(15)
C39 0.0217(18) 0.0273(19) 0.0302(19) 0.0034(15) -0.0022(15) -0.0010(14)
C40 0.026(2) 0.043(3) 0.036(2) 0.0009(19) 0.0039(17) -0.0050(17)
C41 0.0239(19) 0.030(2) 0.0286(19) -0.0017(16) 0.0006(15) 0.0054(15)
C42 0.0213(19) 0.045(2) 0.032(2) -0.0065(18) -0.0028(16) 0.0031(17)
C43 0.0220(19) 0.034(2) 0.040(2) 0.0004(17) 0.0005(16) 0.0068(16)
C44 0.024(2) 0.055(3) 0.037(2) -0.004(2) 0.0011(17) 0.011(2)
C45 0.028(2) 0.034(2) 0.030(2) 0.0055(16) -0.0013(16) 0.0030(16)
C46 0.045(3) 0.089(4) 0.039(3) 0.027(3) -0.003(2) 0.018(3)
C47 0.027(2) 0.032(2) 0.030(2) 0.0025(16) 0.0054(15) -0.0074(16)
C48 0.0231(18) 0.036(2) 0.032(2) 0.0042(16) 0.0101(16) 0.0062(16)
C49 0.0196(18) 0.033(2) 0.039(2) 0.0003(17) 0.0017(16) 0.0031(15)
C50 0.029(2) 0.033(2) 0.0248(18) 0.0073(16) 0.0037(15) -0.0002(15)
C51 0.0262(19) 0.0273(19) 0.031(2) 0.0092(16) -0.0011(16) 0.0067(15)
C52 0.032(2) 0.035(2) 0.043(2) -0.0104(19) 0.0005(18) 0.0067(17)
C53 0.047(3) 0.0207(19) 0.051(3) -0.0071(19) -0.002(2) -0.0018(18)
C54 0.031(2) 0.0267(19) 0.031(2) 0.0019(16) -0.0005(16) 0.0058(16)
C55 0.037(2) 0.030(2) 0.054(3) 0.009(2) 0.004(2) 0.0106(18)
C56 0.0174(17) 0.032(2) 0.033(2) 0.0040(16) 0.0025(15) 0.0032(14)
C57 0.027(2) 0.039(2) 0.033(2) -0.0011(18) 0.0064(17) 0.0045(17)
C58 0.030(2) 0.034(2) 0.032(2) -0.0035(17) -0.0050(16) -0.0009(16)
C59 0.047(3) 0.059(3) 0.040(3) -0.007(2) -0.018(2) 0.004(2)
C60 0.053(3) 0.0236(19) 0.033(2) 0.0011(16) 0.001(2) -0.0042(18)
C62 0.038(2) 0.057(3) 0.061(3) 0.007(2) 0.010(2) -0.011(2)

loop_
_atom_type_symbol
_atom_type_description
_atom_type_scat_dispersion_real
_atom_type_scat_dispersion_imag
_atom_type_scat_source
C C 0.0033 0.0016 'International Tables Vol C Tables 4.2.6.8 and 6.1.1.4'
H H 0.0000 0.0000 'International Tables Vol C Tables 4.2.6.8 and 6.1.1.4'
N N 0.0061 0.0033 'International Tables Vol C Tables 4.2.6.8 and 6.1.1.4'
O O 0.0106 0.0060 'International Tables Vol C Tables 4.2.6.8 and 6.1.1.4'
Cl Cl 0.1484 0.1585 'International Tables Vol C Tables 4.2.6.8 and 6.1.1.4'
Zn Zn 0.2839 1.4301 'International Tables Vol C Tables 4.2.6.8 and 6.1.1.4'

loop_
_geom_angle_atom_site_label_1
_geom_angle_atom_site_label_2
_geom_angle_atom_site_label_3
_geom_angle
_geom_angle_site_symmetry_1
_geom_angle_site_symmetry_3
_geom_angle_publ_flag
N6B C17B C1 115.5(6) . . ?
N6B C17B H17A 108.4 . . ?
C1 C17B H17A 108.4 . . ?
N6B C17B H17B 108.4 . . ?
C1 C17B H17B 108.4 . . ?
H17A C17B H17B 107.5 . . ?
C20B N6B C17B 112.1(7) . . ?
C20B N6B C18 119.0(7) . . ?
C17B N6B C18 106.2(6) . . ?
C20B N6B Zn2 107.2(5) . . ?
C17B N6B Zn2 103.6(5) . . ?
C18 N6B Zn2 107.6(5) . . ?
N6B C20B C21B 111.4(7) . . ?
N6B C20B H20A 109.3 . . ?
C21B C20B H20A 109.3 . . ?
N6B C20B H20B 109.3 . . ?
C21B C20B H20B 109.3 . . ?
H20A C20B H20B 108.0 . . ?
C20B C21B N7B 110.7(6) . . ?
C20B C21B H21A 109.5 . . ?
N7B C21B H21A 109.5 . . ?
C20B C21B H21B 109.5 . . ?
N7B C21B H21B 109.5 . . ?
H21A C21B H21B 108.1 . . ?
C28B N7B C26B 113.1(8) . . ?
C28B N7B C21B 109.0(7) . . ?
C26B N7B C21B 108.5(6) . . ?
C28B N7B Zn2 119.8(7) . . ?
C26B N7B Zn2 104.0(5) . . ?
C21B N7B Zn2 101.5(4) . . ?
N7B C26B C27B 117.3(6) . . ?
N7B C26B H26A 108.0 . . ?
C27B C26B H26A 108.0 . . ?
N7B C26B H26B 108.0 . . ?
C27B C26B H26B 108.0 . . ?
H26A C26B H26B 107.2 . . ?
N7B C28B C29B 114.8(9) . . ?
N7B C28B H28A 108.6 . . ?
C29B C28B H28A 108.6 . . ?
N7B C28B H28B 108.6 . . ?
C29B C28B H28B 108.6 . . ?
H28A C28B H28B 107.5 . . ?
N6A C17A C1 96.4(10) . . ?
N6A C17A H17C 112.5 . . ?
C1 C17A H17C 112.5 . . ?
N6A C17A H17D 112.5 . . ?
C1 C17A H17D 112.5 . . ?
H17C C17A H17D 110.0 . . ?
C18 N6A C20A 100.6(9) . . ?
C18 N6A C17A 123.2(10) . . ?
C20A N6A C17A 112.2(10) . . ?
C18 N6A Zn2 104.2(7) . . ?
C20A N6A Zn2 105.6(7) . . ?
C17A N6A Zn2 109.4(8) . . ?
N6A C20A C21A 110.7(10) . . ?
N6A C20A H20C 109.5 . . ?
C21A C20A H20C 109.5 . . ?
N6A C20A H20D 109.5 . . ?
C21A C20A H20D 109.5 . . ?
H20C C20A H20D 108.1 . . ?
N7A C21A C20A 110.8(10) . . ?
N7A C21A H21C 109.5 . . ?
C20A C21A H21C 109.5 . . ?
N7A C21A H21D 109.5 . . ?
C20A C21A H21D 109.5 . . ?
H21C C21A H21D 108.1 . . ?
C21A N7A C28A 111.6(14) . . ?
C21A N7A C26A 107.5(12) . . ?
C28A N7A C26A 111.0(17) . . ?
C21A N7A Zn2 108.6(8) . . ?
C28A N7A Zn2 104.8(11) . . ?
C26A N7A Zn2 113.4(8) . . ?
N7A C26A C27A 114.7(12) . . ?
N7A C26A H26C 108.6 . . ?
C27A C26A H26C 108.6 . . ?
N7A C26A H26D 108.6 . . ?
C27A C26A H26D 108.6 . . ?
H26C C26A H26D 107.6 . . ?
C26A C27A H27D 109.5 . . ?
C26A C27A H27E 109.5 . . ?
H27D C27A H27E 109.5 . . ?
C26A C27A H27F 109.5 . . ?
H27D C27A H27F 109.5 . . ?
H27E C27A H27F 109.5 . . ?
N7A C28A C29A 118.2(18) . . ?
N7A C28A H28C 107.8 . . ?
C29A C28A H28C 107.8 . . ?
N7A C28A H28D 107.8 . . ?
C29A C28A H28D 107.8 . . ?
H28C C28A H28D 107.1 . . ?
C28A C29A H29D 109.5 . . ?
C28A C29A H29E 109.5 . . ?
H29D C29A H29E 109.5 . . ?
C28A C29A H29F 109.5 . . ?
H29D C29A H29F 109.5 . . ?
H29E C29A H29F 109.5 . . ?
O21A C61 H61A 109.5 . . ?
O21A C61 H61B 109.5 . . ?
H61A C61 H61B 109.5 . . ?
O21A C61 H61C 109.5 . . ?
H61A C61 H61C 109.5 . . ?
H61B C61 H61C 109.5 . . ?
O18 O20A Cl4 62.0(7) . . ?
O18 O20A O20 122.0(13) . . ?
Cl4 O20A O20 64.9(8) . . ?
O18 O18A O19 98.0(11) . . ?
O18 O18A Cl4 51.3(6) . . ?
O19 O18A Cl4 49.7(7) . . ?
O19 O19A Cl4 63.8(9) . . ?
O19 O19A O20 128.6(15) . . ?
Cl4 O19A O20 65.0(7) . . ?
O11 O12A Cl2 77.1(12) . . ?
O11 O12A O10 128.1(17) . . ?
Cl2 O12A O10 53.1(6) . . ?
O10 O10A Cl2 63.8(9) . . ?
O10 O10A O12 113.9(13) . . ?
Cl2 O10A O12 52.1(5) . . ?
O12 O11A Cl2 76.5(16) . . ?
O12 O11A O11 112(2) . . ?
Cl2 O11A O11 50.7(7) . . ?
O1 Zn1 N1 96.19(11) . . ?
O1 Zn1 N5 101.07(12) . . ?
N1 Zn1 N5 116.50(11) . . ?
O1 Zn1 N4 100.05(11) . . ?
N1 Zn1 N4 114.69(11) . . ?
N5 Zn1 N4 121.32(11) . . ?
O1 Zn1 N3 175.63(11) . . ?
N1 Zn1 N3 79.44(11) . . ?
N5 Zn1 N3 81.20(11) . . ?
N4 Zn1 N3 81.76(11) . . ?
O2 Zn2 N2 95.71(11) . . ?
O2 Zn2 N7A 112.3(3) . . ?
N2 Zn2 N7A 104.2(3) . . ?
O2 Zn2 N8 99.60(11) . . ?
N2 Zn2 N8 123.67(12) . . ?
N7A Zn2 N8 118.6(3) . . ?
O2 Zn2 N6B 177.7(2) . . ?
N2 Zn2 N6B 84.9(2) . . ?
N7A Zn2 N6B 65.5(4) . . ?
N8 Zn2 N6B 81.8(2) . . ?
O2 Zn2 N7B 96.35(17) . . ?
N2 Zn2 N7B 104.5(2) . . ?
N7A Zn2 N7B 16.1(3) . . ?
N8 Zn2 N7B 126.80(19) . . ?
N6B Zn2 N7B 81.4(2) . . ?
O2 Zn2 N6A 166.9(3) . . ?
N2 Zn2 N6A 75.1(3) . . ?
N7A Zn2 N6A 79.5(4) . . ?
N8 Zn2 N6A 78.6(3) . . ?
N6B Zn2 N6A 15.1(2) . . ?
N7B Zn2 N6A 95.0(3) . . ?
O3 Zn3 N9 99.22(10) . . ?
O3 Zn3 N12 99.86(10) . . ?
N9 Zn3 N12 120.52(10) . . ?
O3 Zn3 N13 100.49(10) . . ?
N9 Zn3 N13 111.53(10) . . ?
N12 Zn3 N13 119.31(10) . . ?
O3 Zn3 N11 178.29(9) . . ?
N9 Zn3 N11 79.13(10) . . ?
N12 Zn3 N11 80.66(10) . . ?
N13 Zn3 N11 80.61(10) . . ?
O4 Zn4 N10 100.84(11) . . ?
O4 Zn4 N16 97.35(11) . . ?
N10 Zn4 N16 111.91(10) . . ?
O4 Zn4 N15 98.46(11) . . ?
N10 Zn4 N15 109.81(11) . . ?
N16 Zn4 N15 131.28(11) . . ?
O4 Zn4 N14 177.97(11) . . ?
N10 Zn4 N14 81.17(10) . . ?
N16 Zn4 N14 81.61(10) . . ?
N15 Zn4 N14 81.01(10) . . ?
O6 Cl1 O8 110.3(3) . . ?
O6 Cl1 O5 109.2(2) . . ?
O8 Cl1 O5 109.7(2) . . ?
O6 Cl1 O7 109.2(2) . . ?
O8 Cl1 O7 108.2(2) . . ?
O5 Cl1 O7 110.32(17) . . ?
O12A Cl2 O11A 115.8(10) . . ?
O12A Cl2 O10 74.4(8) . . ?
O11A Cl2 O10 143.7(9) . . ?
O12A Cl2 O12 128.7(8) . . ?
O11A Cl2 O12 33.2(7) . . ?
O10 Cl2 O12 112.1(7) . . ?
O12A Cl2 O11 36.1(6) . . ?
O11A Cl2 O11 82.0(8) . . ?
O10 Cl2 O11 109.3(7) . . ?
O12 Cl2 O11 105.4(4) . . ?
O12A Cl2 O9 113.5(7) . . ?
O11A Cl2 O9 102.3(8) . . ?
O10 Cl2 O9 104.5(4) . . ?
O12 Cl2 O9 113.4(4) . . ?
O11 Cl2 O9 112.2(4) . . ?
O12A Cl2 O10A 107.9(8) . . ?
O11A Cl2 O10A 105.8(9) . . ?
O10 Cl2 O10A 41.2(8) . . ?
O12 Cl2 O10A 72.6(6) . . ?
O11 Cl2 O10A 132.9(7) . . ?
O9 Cl2 O10A 111.2(5) . . ?
O13 Cl3 O14 109.9(3) . . ?
O13 Cl3 O15 114.3(3) . . ?
O14 Cl3 O15 107.3(3) . . ?
O13 Cl3 O16 106.2(2) . . ?
O14 Cl3 O16 112.4(3) . . ?
O15 Cl3 O16 106.8(3) . . ?
O19 Cl4 O18 118.5(7) . . ?
O19 Cl4 O19A 46.6(8) . . ?
O18 Cl4 O19A 127.1(6) . . ?
O19 Cl4 O20A 144.9(8) . . ?
O18 Cl4 O20A 52.8(6) . . ?
O19A Cl4 O20A 107.2(9) . . ?
O19 Cl4 O17 107.1(6) . . ?
O18 Cl4 O17 113.2(3) . . ?
O19A Cl4 O17 119.7(6) . . ?
O20A Cl4 O17 107.0(6) . . ?
O19 Cl4 O20 104.7(9) . . ?
O18 Cl4 O20 106.8(6) . . ?
O19A Cl4 O20 58.1(6) . . ?
O20A Cl4 O20 57.6(7) . . ?
O17 Cl4 O20 105.5(4) . . ?
O19 Cl4 O18A 62.3(9) . . ?
O18 Cl4 O18A 60.7(7) . . ?
O19A Cl4 O18A 99.7(9) . . ?
O20A Cl4 O18A 111.7(10) . . ?
O17 Cl4 O18A 111.4(7) . . ?
O20 Cl4 O18A 143.0(7) . . ?
Zn1 O1 H100 114(4) . . ?
Zn1 O1 H210 141.9(19) . . ?
H100 O1 H210 99(4) . . ?
C30 O2 Zn2 133.7(3) . . ?
C60 O3 Zn3 134.7(2) . . ?
C60 O3 H300 108(2) . . ?
Zn3 O3 H300 116(2) . . ?
Zn4 O4 H300 116(3) . . ?
Zn4 O4 H400 127(4) . . ?
H300 O4 H400 116(5) . . ?
O12A O11 Cl2 66.9(12) . . ?
O12A O11 O11A 111.6(14) . . ?
Cl2 O11 O11A 47.3(6) . . ?
O10A O10 Cl2 75.0(8) . . ?
O10A O10 O12A 117.3(11) . . ?
Cl2 O10 O12A 52.5(6) . . ?
O11A O12 Cl2 70.3(16) . . ?
O11A O12 O10A 125.6(19) . . ?
Cl2 O12 O10A 55.3(5) . . ?
O20A O18 Cl4 65.1(7) . . ?
O20A O18 O18A 130.5(11) . . ?
Cl4 O18 O18A 68.0(7) . . ?
O19A O19 Cl4 69.6(9) . . ?
O19A O19 O18A 121.9(13) . . ?
Cl4 O19 O18A 68.0(8) . . ?
O20A O20 O19A 106.0(10) . . ?
O20A O20 Cl4 57.5(6) . . ?
O19A O20 Cl4 56.9(7) . . ?
C3 N1 N2 108.2(3) . . ?
C3 N1 Zn1 115.0(2) . . ?
N2 N1 Zn1 132.0(2) . . ?
C1 N2 N1 107.2(3) . . ?
C1 N2 Zn2 111.8(3) . . ?
N1 N2 Zn2 129.7(2) . . ?
C7 N3 C4 111.6(3) . . ?
C7 N3 C5 111.6(3) . . ?
C4 N3 C5 112.7(3) . . ?
C7 N3 Zn1 107.0(2) . . ?
C4 N3 Zn1 108.2(2) . . ?
C5 N3 Zn1 105.3(2) . . ?
C6 N4 C11 110.4(3) . . ?
C6 N4 C9 108.8(3) . . ?
C11 N4 C9 111.1(3) . . ?
C6 N4 Zn1 104.6(2) . . ?
C11 N4 Zn1 105.1(2) . . ?
C9 N4 Zn1 116.6(2) . . ?
C15 N5 C13 113.4(3) . . ?
C15 N5 C8 108.2(3) . . ?
C13 N5 C8 108.1(3) . . ?
C15 N5 Zn1 110.9(2) . . ?
C13 N5 Zn1 110.1(2) . . ?
C8 N5 Zn1 105.9(2) . . ?
C19 N8 C24 110.9(4) . . ?
C19 N8 C22 111.4(3) . . ?
C24 N8 C22 108.3(3) . . ?
C19 N8 Zn2 106.1(2) . . ?
C24 N8 Zn2 112.2(2) . . ?
C22 N8 Zn2 107.9(2) . . ?
C33 N9 N10 107.0(3) . . ?
C33 N9 Zn3 116.7(2) . . ?
N10 N9 Zn3 133.3(2) . . ?
C31 N10 N9 107.7(3) . . ?
C31 N10 Zn4 114.9(2) . . ?
N9 N10 Zn4 134.6(2) . . ?
C35 N11 C34 112.2(3) . . ?
C35 N11 C37 112.1(3) . . ?
C34 N11 C37 111.0(3) . . ?
C35 N11 Zn3 106.6(2) . . ?
C34 N11 Zn3 109.0(2) . . ?
C37 N11 Zn3 105.6(2) . . ?
C36 N12 C39 109.2(3) . . ?
C36 N12 C41 108.7(3) . . ?
C39 N12 C41 111.2(3) . . ?
C36 N12 Zn3 106.9(2) . . ?
C39 N12 Zn3 110.8(2) . . ?
C41 N12 Zn3 109.9(2) . . ?
C38 N13 C43 110.9(3) . . ?
C38 N13 C45 111.2(3) . . ?
C43 N13 C45 109.2(3) . . ?
C38 N13 Zn3 106.6(2) . . ?
C43 N13 Zn3 113.4(2) . . ?
C45 N13 Zn3 105.4(2) . . ?
C50 N14 C47 112.1(3) . . ?
C50 N14 C48 112.9(3) . . ?
C47 N14 C48 111.5(3) . . ?
C50 N14 Zn4 105.9(2) . . ?
C47 N14 Zn4 107.3(2) . . ?
C48 N14 Zn4 106.7(2) . . ?
C49 N15 C52 109.6(3) . . ?
C49 N15 C54 109.7(3) . . ?
C52 N15 C54 111.3(3) . . ?
C49 N15 Zn4 103.9(2) . . ?
C52 N15 Zn4 118.3(2) . . ?
C54 N15 Zn4 103.6(2) . . ?
C51 N16 C58 112.5(3) . . ?
C51 N16 C56 110.4(3) . . ?
C58 N16 C56 108.7(3) . . ?
C51 N16 Zn4 106.5(2) . . ?
C58 N16 Zn4 104.9(2) . . ?
C56 N16 Zn4 113.8(2) . . ?
N2 C1 C2 110.5(4) . . ?
N2 C1 C17B 118.0(5) . . ?
C2 C1 C17B 130.5(5) . . ?
N2 C1 C17A 113.9(6) . . ?
C2 C1 C17A 130.4(6) . . ?
C17B C1 C17A 29.7(5) . . ?
C1 C2 C3 104.9(4) . . ?
C1 C2 H2 129(3) . . ?
C3 C2 H2 126(3) . . ?
N1 C3 C2 109.2(3) . . ?
N1 C3 C4 119.3(3) . . ?
C2 C3 C4 131.1(4) . . ?
N3 C4 C3 110.4(3) . . ?
N3 C4 H4A 110(2) . . ?
C3 C4 H4A 111(2) . . ?
N3 C4 H4B 109(2) . . ?
C3 C4 H4B 110(2) . . ?
H4A C4 H4B 107(3) . . ?
N3 C5 C6 109.6(3) . . ?
N3 C5 H5A 109(3) . . ?
C6 C5 H5A 112(3) . . ?
N3 C5 H5B 111(2) . . ?
C6 C5 H5B 110(2) . . ?
H5A C5 H5B 106(3) . . ?
N4 C6 C5 112.0(3) . . ?
N4 C6 H6A 108(2) . . ?
C5 C6 H6A 111(2) . . ?
N4 C6 H6B 102(3) . . ?
C5 C6 H6B 114(3) . . ?
H6A C6 H6B 110(3) . . ?
N3 C7 C8 110.5(3) . . ?
N3 C7 H7A 110(3) . . ?
C8 C7 H7A 113(3) . . ?
N3 C7 H7B 107(2) . . ?
C8 C7 H7B 111(2) . . ?
H7A C7 H7B 106(3) . . ?
C7 C8 N5 111.7(3) . . ?
C7 C8 H8A 113(2) . . ?
N5 C8 H8A 105(2) . . ?
C7 C8 H8B 106(2) . . ?
N5 C8 H8B 113(2) . . ?
H8A C8 H8B 109(3) . . ?
N4 C9 C10 113.6(4) . . ?
N4 C9 H9A 109(3) . . ?
C10 C9 H9A 108(3) . . ?
N4 C9 H9B 110(2) . . ?
C10 C9 H9B 108(2) . . ?
H9A C9 H9B 108(3) . . ?
C9 C10 H10A 110(3) . . ?
C9 C10 H10B 113(3) . . ?
H10A C10 H10B 108(4) . . ?
C9 C10 H10C 115(3) . . ?
H10A C10 H10C 112(4) . . ?
H10B C10 H10C 99(4) . . ?
N4 C11 C12 116.5(4) . . ?
N4 C11 H11A 101(3) . . ?
C12 C11 H11A 112(3) . . ?
N4 C11 H11B 106(2) . . ?
C12 C11 H11B 109(2) . . ?
H11A C11 H11B 111(3) . . ?
C11 C12 H12A 108(3) . . ?
C11 C12 H12B 116(3) . . ?
H12A C12 H12B 112(4) . . ?
C11 C12 H12C 116(3) . . ?
H12A C12 H12C 107(4) . . ?
H12B C12 H12C 98(4) . . ?
N5 C13 C14 116.2(4) . . ?
N5 C13 H13A 105(2) . . ?
C14 C13 H13A 111(2) . . ?
N5 C13 H13B 105(2) . . ?
C14 C13 H13B 110(2) . . ?
H13A C13 H13B 109(3) . . ?
C13 C14 H14A 104(2) . . ?
C13 C14 H14B 108(3) . . ?
H14A C14 H14B 108(4) . . ?
C13 C14 H14C 107(3) . . ?
H14A C14 H14C 114(4) . . ?
H14B C14 H14C 115(5) . . ?
N5 C15 C16 114.7(4) . . ?
N5 C15 H15A 110(3) . . ?
C16 C15 H15A 109(3) . . ?
N5 C15 H15B 100(3) . . ?
C16 C15 H15B 118(3) . . ?
H15A C15 H15B 104(4) . . ?
C15 C16 H16A 110(3) . . ?
C15 C16 H16B 104(5) . . ?
H16A C16 H16B 134(5) . . ?
C15 C16 H16C 112(4) . . ?
H16A C16 H16C 97(5) . . ?
H16B C16 H16C 99(6) . . ?
N6A C18 C19 102.7(6) . . ?
N6A C18 N6B 23.3(4) . . ?
C19 C18 N6B 112.5(5) . . ?
N6A C18 H18A 129(4) . . ?
C19 C18 H18A 109(3) . . ?
N6B C18 H18A 106(4) . . ?
N6A C18 H18B 99(3) . . ?
C19 C18 H18B 106(3) . . ?
N6B C18 H18B 114(3) . . ?
H18A C18 H18B 109(4) . . ?
N8 C19 C18 111.4(4) . . ?
N8 C19 H19A 112(2) . . ?
C18 C19 H19A 108(2) . . ?
N8 C19 H19B 108(2) . . ?
C18 C19 H19B 108(3) . . ?
H19A C19 H19B 109(3) . . ?
N8 C22 C23 116.9(4) . . ?
N8 C22 H22A 106(2) . . ?
C23 C22 H22A 109(2) . . ?
N8 C22 H22B 107(2) . . ?
C23 C22 H22B 109(2) . . ?
H22A C22 H22B 109(3) . . ?
C22 C23 H23A 110(3) . . ?
C22 C23 H23B 107(3) . . ?
H23A C23 H23B 110(4) . . ?
C22 C23 H23C 112(3) . . ?
H23A C23 H23C 110(4) . . ?
H23B C23 H23C 108(4) . . ?
N8 C24 C25 114.2(4) . . ?
N8 C24 H24A 111(3) . . ?
C25 C24 H24A 107(3) . . ?
N8 C24 H24B 104(2) . . ?
C25 C24 H24B 114(2) . . ?
H24A C24 H24B 106(4) . . ?
C24 C25 H25A 114(4) . . ?
C24 C25 H25B 113(3) . . ?
H25A C25 H25B 104(4) . . ?
C24 C25 H25C 115(3) . . ?
H25A C25 H25C 102(4) . . ?
H25B C25 H25C 107(4) . . ?
O2 C30 H30A 109.5 . . ?
O2 C30 H30B 109.5 . . ?
H30A C30 H30B 109.5 . . ?
O2 C30 H30C 109.5 . . ?
H30A C30 H30C 109.5 . . ?
H30B C30 H30C 109.5 . . ?
N10 C31 C32 110.3(3) . . ?
N10 C31 C47 120.6(3) . . ?
C32 C31 C47 129.0(3) . . ?
C31 C32 C33 104.3(3) . . ?
C31 C32 H32A 128(2) . . ?
C33 C32 H32A 127(2) . . ?
N9 C33 C32 110.6(3) . . ?
N9 C33 C34 120.7(3) . . ?
C32 C33 C34 128.7(3) . . ?
N11 C34 C33 112.7(3) . . ?
N11 C34 H34A 107(2) . . ?
C33 C34 H34A 109(3) . . ?
N11 C34 H34B 107(2) . . ?
C33 C34 H34B 112(2) . . ?
H34A C34 H34B 108(3) . . ?
N11 C35 C36 110.6(3) . . ?
N11 C35 H35A 109(2) . . ?
C36 C35 H35A 110(2) . . ?
N11 C35 H35B 106(2) . . ?
C36 C35 H35B 110(2) . . ?
H35A C35 H35B 110(3) . . ?
N12 C36 C35 111.9(3) . . ?
N12 C36 H36A 107(2) . . ?
C35 C36 H36A 110(2) . . ?
N12 C36 H36B 111(2) . . ?
C35 C36 H36B 107(2) . . ?
H36A C36 H36B 109(3) . . ?
N11 C37 C38 109.8(3) . . ?
N11 C37 H37A 108(2) . . ?
C38 C37 H37A 111(2) . . ?
N11 C37 H37B 109(2) . . ?
C38 C37 H37B 109(2) . . ?
H37A C37 H37B 111(3) . . ?
N13 C38 C37 111.5(3) . . ?
N13 C38 H38A 107(2) . . ?
C37 C38 H38A 111(2) . . ?
N13 C38 H38B 112(2) . . ?
C37 C38 H38B 111(2) . . ?
H38A C38 H38B 104(3) . . ?
N12 C39 C40 115.7(3) . . ?
N12 C39 H39A 111(2) . . ?
C40 C39 H39A 107(2) . . ?
N12 C39 H39B 108(2) . . ?
C40 C39 H39B 108(2) . . ?
H39A C39 H39B 107(3) . . ?
C39 C40 H40A 114(2) . . ?
C39 C40 H40B 111(2) . . ?
H40A C40 H40B 111(3) . . ?
C39 C40 H40C 110(2) . . ?
H40A C40 H40C 106(3) . . ?
H40B C40 H40C 104(3) . . ?
N12 C41 C42 115.2(3) . . ?
N12 C41 H41A 106(2) . . ?
C42 C41 H41A 112(2) . . ?
N12 C41 H41B 109(2) . . ?
C42 C41 H41B 109(2) . . ?
H41A C41 H41B 105(3) . . ?
C41 C42 H42A 113(3) . . ?
C41 C42 H42B 109(3) . . ?
H42A C42 H42B 107(4) . . ?
C41 C42 H42C 114(3) . . ?
H42A C42 H42C 108(4) . . ?
H42B C42 H42C 106(4) . . ?
N13 C43 C44 115.2(3) . . ?
N13 C43 H43A 112(2) . . ?
C44 C43 H43A 108(2) . . ?
N13 C43 H43B 108(2) . . ?
C44 C43 H43B 114(2) . . ?
H43A C43 H43B 99(3) . . ?
C43 C44 H44A 114(3) . . ?
C43 C44 H44B 113(2) . . ?
H44A C44 H44B 102(4) . . ?
C43 C44 H44C 110(2) . . ?
H44A C44 H44C 105(4) . . ?
H44B C44 H44C 112(3) . . ?
N13 C45 C46 117.1(4) . . ?
N13 C45 H45A 109(2) . . ?
C46 C45 H45A 107(2) . . ?
N13 C45 H45B 104(3) . . ?
C46 C45 H45B 109(3) . . ?
H45A C45 H45B 109(3) . . ?
C45 C46 H46A 107(3) . . ?
C45 C46 H46B 108(3) . . ?
H46A C46 H46B 104(4) . . ?
C45 C46 H46C 110(4) . . ?
H46A C46 H46C 112(5) . . ?
H46B C46 H46C 115(5) . . ?
N14 C47 C31 113.6(3) . . ?
N14 C47 H47A 108(2) . . ?
C31 C47 H47A 113(2) . . ?
N14 C47 H47B 108(3) . . ?
C31 C47 H47B 106(3) . . ?
H47A C47 H47B 107(3) . . ?
N14 C48 C49 109.3(3) . . ?
N14 C48 H48A 111(2) . . ?
C49 C48 H48A 111(2) . . ?
N14 C48 H48B 105(2) . . ?
C49 C48 H48B 115(2) . . ?
H48A C48 H48B 105(3) . . ?
N15 C49 C48 111.0(3) . . ?
N15 C49 H49A 112(2) . . ?
C48 C49 H49A 110(2) . . ?
N15 C49 H49B 109(2) . . ?
C48 C49 H49B 111(2) . . ?
H49A C49 H49B 105(3) . . ?
N14 C50 C51 110.3(3) . . ?
N14 C50 H50A 106(2) . . ?
C51 C50 H50A 111(2) . . ?
N14 C50 H50B 110(2) . . ?
C51 C50 H50B 110(2) . . ?
H50A C50 H50B 109(3) . . ?
N16 C51 C50 111.2(3) . . ?
N16 C51 H51A 108(2) . . ?
C50 C51 H51A 108(2) . . ?
N16 C51 H51B 112(2) . . ?
C50 C51 H51B 110(2) . . ?
H51A C51 H51B 108(3) . . ?
N15 C52 C53 114.8(3) . . ?
N15 C52 H52A 107(2) . . ?
C53 C52 H52A 110(2) . . ?
N15 C52 H52B 107(2) . . ?
C53 C52 H52B 109(2) . . ?
H52A C52 H52B 109(3) . . ?
C52 C53 H53A 111(2) . . ?
C52 C53 H53B 113(3) . . ?
H53A C53 H53B 105(4) . . ?
C52 C53 H53C 114(3) . . ?
H53A C53 H53C 112(4) . . ?
H53B C53 H53C 101(4) . . ?
N15 C54 C55 116.8(3) . . ?
N15 C54 H54A 104(2) . . ?
C55 C54 H54A 110(2) . . ?
N15 C54 H54B 107(2) . . ?
C55 C54 H54B 109(2) . . ?
H54A C54 H54B 110(3) . . ?
C54 C55 H55A 112(2) . . ?
C54 C55 H55B 113(3) . . ?
H55A C55 H55B 101(3) . . ?
C54 C55 H55C 107(3) . . ?
H55A C55 H55C 113(4) . . ?
H55B C55 H55C 111(4) . . ?
C57 C56 N16 115.6(3) . . ?
C57 C56 H56A 112(2) . . ?
N16 C56 H56A 103(2) . . ?
C57 C56 H56B 110(2) . . ?
N16 C56 H56B 106(2) . . ?
H56A C56 H56B 109(3) . . ?
C56 C57 H57A 116(2) . . ?
C56 C57 H57B 111(2) . . ?
H57A C57 H57B 103(3) . . ?
C56 C57 H57C 115(3) . . ?
H57A C57 H57C 103(4) . . ?
H57B C57 H57C 109(4) . . ?
N16 C58 C59 117.2(3) . . ?
N16 C58 H58A 107(2) . . ?
C59 C58 H58A 108(2) . . ?
N16 C58 H58B 106(2) . . ?
C59 C58 H58B 111(2) . . ?
H58A C58 H58B 108(3) . . ?
C58 C59 H59A 110(3) . . ?
C58 C59 H59B 108(3) . . ?
H59A C59 H59B 107(4) . . ?
C58 C59 H59C 112(3) . . ?
H59A C59 H59C 115(4) . . ?
H59B C59 H59C 105(4) . . ?
O3 C60 H60A 115(3) . . ?
O3 C60 H60B 113(3) . . ?
H60A C60 H60B 110(4) . . ?
O3 C60 H60C 113(3) . . ?
H60A C60 H60C 105(4) . . ?
H60B C60 H60C 100(4) . . ?
O22 C62 H62A 109.5 . . ?
O22 C62 H62B 109.5 . . ?
H62A C62 H62B 109.5 . . ?
O22 C62 H62C 109.5 . . ?
H62A C62 H62C 109.5 . . ?
H62B C62 H62C 109.5 . . ?

loop_
_geom_bond_atom_site_label_1
_geom_bond_atom_site_label_2
_geom_bond_distance
_geom_bond_site_symmetry_2
_geom_bond_publ_flag
C17B N6B 1.486(8) . ?
C17B C1 1.542(9) . ?
C17B H17A 0.9900 . ?
C17B H17B 0.9900 . ?
N6B C20B 1.483(10) . ?
N6B C18 1.543(10) . ?
N6B Zn2 2.211(9) . ?
C20B C21B 1.486(11) . ?
C20B H20A 0.9900 . ?
C20B H20B 0.9900 . ?
C21B N7B 1.500(8) . ?
C21B H21A 0.9900 . ?
C21B H21B 0.9900 . ?
N7B C28B 1.474(10) . ?
N7B C26B 1.488(8) . ?
N7B Zn2 2.261(8) . ?
C26B C27B 1.515(9) . ?
C26B H26A 0.9900 . ?
C26B H26B 0.9900 . ?
C27B H27A 0.9800 . ?
C27B H27B 0.9800 . ?
C27B H27C 0.9800 . ?
C28B C29B 1.505(11) . ?
C28B H28A 0.9900 . ?
C28B H28B 0.9900 . ?
C29B H29A 0.9800 . ?
C29B H29B 0.9800 . ?
C29B H29C 0.9800 . ?
C17A N6A 1.481(11) . ?
C17A C1 1.567(15) . ?
C17A H17C 0.9900 . ?
C17A H17D 0.9900 . ?
N6A C18 1.468(13) . ?
N6A C20A 1.478(12) . ?
N6A Zn2 2.343(14) . ?
C20A C21A 1.495(13) . ?
C20A H20C 0.9900 . ?
C20A H20D 0.9900 . ?
C21A N7A 1.478(13) . ?
C21A H21C 0.9900 . ?
C21A H21D 0.9900 . ?
N7A C28A 1.480(14) . ?
N7A C26A 1.486(12) . ?
N7A Zn2 2.111(13) . ?
C26A C27A 1.488(13) . ?
C26A H26C 0.9900 . ?
C26A H26D 0.9900 . ?
C27A H27D 0.9800 . ?
C27A H27E 0.9800 . ?
C27A H27F 0.9800 . ?
C28A C29A 1.513(15) . ?
C28A H28C 0.9900 . ?
C28A H28D 0.9900 . ?
C29A H29D 0.9800 . ?
C29A H29E 0.9800 . ?
C29A H29F 0.9800 . ?
C61 O21A 1.388(8) . ?
C61 H61A 0.9800 . ?
C61 H61B 0.9800 . ?
C61 H61C 0.9800 . ?
O20A O18 1.186(14) . ?
O20A Cl4 1.351(13) . ?
O20A O20 1.353(17) . ?
O18A O18 1.469(19) . ?
O18A O19 1.49(2) . ?
O18A Cl4 1.563(17) . ?
O19A O19 1.041(19) . ?
O19A Cl4 1.342(13) . ?
O19A O20 1.360(16) . ?
O12A O11 0.854(14) . ?
O12A Cl2 1.333(16) . ?
O12A O10 1.619(18) . ?
O10A O10 0.985(19) . ?
O10A Cl2 1.446(12) . ?
O10A O12 1.678(15) . ?
O11A O12 0.781(16) . ?
O11A Cl2 1.34(2) . ?
O11A O11 1.81(2) . ?
Zn1 O1 1.982(3) . ?
Zn1 N1 2.041(3) . ?
Zn1 N5 2.135(3) . ?
Zn1 N4 2.169(3) . ?
Zn1 N3 2.280(3) . ?
Zn2 O2 1.957(2) . ?
Zn2 N2 2.067(3) . ?
Zn2 N8 2.169(3) . ?
Zn3 O3 1.963(2) . ?
Zn3 N9 2.046(3) . ?
Zn3 N12 2.190(3) . ?
Zn3 N13 2.194(3) . ?
Zn3 N11 2.282(3) . ?
Zn4 O4 1.958(3) . ?
Zn4 N10 2.033(3) . ?
Zn4 N16 2.148(3) . ?
Zn4 N15 2.183(3) . ?
Zn4 N14 2.269(3) . ?
Cl1 O6 1.410(3) . ?
Cl1 O8 1.414(3) . ?
Cl1 O5 1.425(3) . ?
Cl1 O7 1.430(3) . ?
Cl2 O10 1.343(6) . ?
Cl2 O12 1.387(6) . ?
Cl2 O11 1.413(6) . ?
Cl2 O9 1.426(3) . ?
Cl3 O13 1.389(3) . ?
Cl3 O14 1.391(4) . ?
Cl3 O15 1.392(4) . ?
Cl3 O16 1.428(4) . ?
Cl4 O19 1.285(7) . ?
Cl4 O18 1.315(5) . ?
Cl4 O17 1.425(4) . ?
Cl4 O20 1.451(8) . ?
O1 H100 0.87(5) . ?
O1 H210 1.19(4) . ?
O2 C30 1.359(6) . ?
O3 C60 1.395(4) . ?
O3 H300 1.36(6) . ?
O4 H300 1.08(6) . ?
O4 H400 0.69(5) . ?
O22 C62 1.377(5) . ?
N1 C3 1.345(4) . ?
N1 N2 1.377(4) . ?
N2 C1 1.333(5) . ?
N3 C7 1.475(5) . ?
N3 C4 1.478(5) . ?
N3 C5 1.479(5) . ?
N4 C6 1.485(5) . ?
N4 C11 1.491(5) . ?
N4 C9 1.497(5) . ?
N5 C15 1.486(5) . ?
N5 C13 1.486(5) . ?
N5 C8 1.512(5) . ?
N8 C19 1.475(5) . ?
N8 C24 1.492(5) . ?
N8 C22 1.499(5) . ?
N9 C33 1.344(4) . ?
N9 N10 1.382(4) . ?
N10 C31 1.344(4) . ?
N11 C35 1.474(4) . ?
N11 C34 1.479(4) . ?
N11 C37 1.481(4) . ?
N12 C36 1.486(4) . ?
N12 C39 1.491(4) . ?
N12 C41 1.501(4) . ?
N13 C38 1.488(4) . ?
N13 C43 1.494(4) . ?
N13 C45 1.495(5) . ?
N14 C50 1.475(4) . ?
N14 C47 1.479(5) . ?
N14 C48 1.483(4) . ?
N15 C49 1.481(4) . ?
N15 C52 1.486(5) . ?
N15 C54 1.504(4) . ?
N16 C51 1.483(4) . ?
N16 C58 1.499(4) . ?
N16 C56 1.500(4) . ?
C1 C2 1.380(6) . ?
C2 C3 1.385(6) . ?
C2 H2 0.87(5) . ?
C3 C4 1.491(5) . ?
C4 H4A 0.97(4) . ?
C4 H4B 0.95(4) . ?
C5 C6 1.512(6) . ?
C5 H5A 0.94(4) . ?
C5 H5B 0.99(4) . ?
C6 H6A 0.99(4) . ?
C6 H6B 0.98(5) . ?
C7 C8 1.496(6) . ?
C7 H7A 0.97(5) . ?
C7 H7B 0.95(4) . ?
C8 H8A 1.04(4) . ?
C8 H8B 1.03(4) . ?
C9 C10 1.504(7) . ?
C9 H9A 0.90(4) . ?
C9 H9B 1.00(4) . ?
C10 H10A 0.96(5) . ?
C10 H10B 0.92(5) . ?
C10 H10C 0.98(5) . ?
C11 C12 1.508(6) . ?
C11 H11A 0.91(4) . ?
C11 H11B 0.99(4) . ?
C12 H12A 0.95(5) . ?
C12 H12B 1.04(6) . ?
C12 H12C 0.91(5) . ?
C13 C14 1.525(6) . ?
C13 H13A 0.99(4) . ?
C13 H13B 0.95(4) . ?
C14 H14A 0.96(4) . ?
C14 H14B 0.90(5) . ?
C14 H14C 0.98(6) . ?
C15 C16 1.499(7) . ?
C15 H15A 1.03(5) . ?
C15 H15B 1.05(5) . ?
C16 H16A 0.92(5) . ?
C16 H16B 0.89(7) . ?
C16 H16C 0.88(7) . ?
C18 C19 1.512(8) . ?
C18 H18A 0.85(5) . ?
C18 H18B 0.99(5) . ?
C19 H19A 1.09(4) . ?
C19 H19B 1.00(4) . ?
C22 C23 1.520(6) . ?
C22 H22A 0.95(4) . ?
C22 H22B 0.98(4) . ?
C23 H23A 0.90(5) . ?
C23 H23B 0.99(5) . ?
C23 H23C 0.97(6) . ?
C24 C25 1.498(7) . ?
C24 H24A 0.94(5) . ?
C24 H24B 0.95(4) . ?
C25 H25A 0.94(6) . ?
C25 H25B 0.95(5) . ?
C25 H25C 0.96(5) . ?
C30 H30A 0.9800 . ?
C30 H30B 0.9800 . ?
C30 H30C 0.9800 . ?
C31 C32 1.381(5) . ?
C31 C47 1.500(5) . ?
C32 C33 1.386(5) . ?
C32 H32A 0.88(3) . ?
C33 C34 1.495(5) . ?
C34 H34A 0.89(4) . ?
C34 H34B 0.91(4) . ?
C35 C36 1.513(5) . ?
C35 H35A 0.98(4) . ?
C35 H35B 1.00(4) . ?
C36 H36A 0.92(4) . ?
C36 H36B 0.89(4) . ?
C37 C38 1.503(5) . ?
C37 H37A 0.88(3) . ?
C37 H37B 0.96(4) . ?
C38 H38A 0.93(4) . ?
C38 H38B 1.00(4) . ?
C39 C40 1.519(5) . ?
C39 H39A 0.94(3) . ?
C39 H39B 0.96(3) . ?
C40 H40A 0.96(4) . ?
C40 H40B 0.94(4) . ?
C40 H40C 0.90(4) . ?
C41 C42 1.505(5) . ?
C41 H41A 0.99(4) . ?
C41 H41B 0.87(3) . ?
C42 H42A 0.94(4) . ?
C42 H42B 0.90(4) . ?
C42 H42C 0.92(4) . ?
C43 C44 1.506(6) . ?
C43 H43A 0.98(4) . ?
C43 H43B 0.93(4) . ?
C44 H44A 0.99(5) . ?
C44 H44B 0.96(4) . ?
C44 H44C 0.95(4) . ?
C45 C46 1.516(6) . ?
C45 H45A 0.95(4) . ?
C45 H45B 0.92(4) . ?
C46 H46A 0.89(5) . ?
C46 H46B 0.96(6) . ?
C46 H46C 0.98(6) . ?
C47 H47A 0.97(4) . ?
C47 H47B 0.90(4) . ?
C48 C49 1.516(5) . ?
C48 H48A 0.96(4) . ?
C48 H48B 0.99(4) . ?
C49 H49A 1.00(4) . ?
C49 H49B 0.94(4) . ?
C50 C51 1.522(5) . ?
C50 H50A 0.97(4) . ?
C50 H50B 0.89(4) . ?
C51 H51A 0.99(4) . ?
C51 H51B 0.89(4) . ?
C52 C53 1.505(6) . ?
C52 H52A 0.94(4) . ?
C52 H52B 0.96(4) . ?
C53 H53A 0.95(4) . ?
C53 H53B 0.96(5) . ?
C53 H53C 0.88(5) . ?
C54 C55 1.524(5) . ?
C54 H54A 0.92(4) . ?
C54 H54B 0.98(4) . ?
C55 H55A 0.95(4) . ?
C55 H55B 0.96(5) . ?
C55 H55C 0.99(5) . ?
C56 C57 1.498(5) . ?
C56 H56A 0.98(4) . ?
C56 H56B 0.93(4) . ?
C57 H57A 0.94(4) . ?
C57 H57B 0.99(4) . ?
C57 H57C 0.92(5) . ?
C58 C59 1.519(6) . ?
C58 H58A 1.01(4) . ?
C58 H58B 0.96(4) . ?
C59 H59A 0.90(5) . ?
C59 H59B 0.93(5) . ?
C59 H59C 0.94(5) . ?
C60 H60A 0.96(5) . ?
C60 H60B 0.94(6) . ?
C60 H60C 0.93(6) . ?
C62 H62A 0.9800 . ?
C62 H62B 0.9800 . ?
C62 H62C 0.9800 . ?
